data_7236242
loop_
_publ_author_name
'Anga, Srinivas'
'Carpentier, Jean-Fran\,cois'
'Panda, Tarun K.'
'Roisnel, Thierry'
'Sarazin, Yann'

_publ_section_title
;
 Calcium complexes with imino-phosphinanilido chalcogenide ligands for
 heterofunctionalisation catalysis
;
_journal_issue 63
_journal_name_full 'RSC Advances'
_journal_page_first 57835
_journal_paper_doi 10.1039/C6RA13117D
_journal_volume 6
_journal_year 2016
_chemical_compound_source 'synthesis as described'
_chemical_formula_moiety 'C41 H58 Ca N3 O P Se Si2'
_chemical_formula_sum 'C41 H58 Ca N3 O P Se Si2'
_chemical_formula_weight 815.09
_space_group_IT_number 2
_space_group_name_Hall '-P 1'
_space_group_name_H-M_alt 'P -1'
_symmetry_cell_setting triclinic
_symmetry_Int_Tables_number 2
_symmetry_space_group_name_Hall '-P 1'
_symmetry_space_group_name_H-M 'P -1'
_atom_sites_solution_hydrogens geom
_atom_sites_solution_primary direct
_atom_sites_solution_secondary difmap
_audit_conform_dict_location ftp://ftp.iucr.org/pub/cif_core.dic
_audit_conform_dict_name cif_core.dic
_audit_conform_dict_version 2.4.3
_audit_creation_date 2015-03-12T15:31:26-00:00
_audit_creation_method 'WinGX routine CIF_UPDATE'
_audit_update_record
;
2016-05-16 deposited with the CCDC.
2016-06-07 downloaded from the CCDC.
;
_cell_angle_alpha 65.515(14)
_cell_angle_beta 85.943(12)
_cell_angle_gamma 73.318(14)
_cell_formula_units_Z 2
_cell_length_a 10.204(4)
_cell_length_b 16.193(7)
_cell_length_c 17.708(7)
_cell_measurement_reflns_used 2479
_cell_measurement_temperature 150(2)
_cell_measurement_theta_max 21.77
_cell_measurement_theta_min 2.34
_cell_measurement_wavelength 0.71073
_cell_volume 2546.8(18)
_computing_cell_refinement 'Bruker APEX2 (Bruker, 2006)'
_computing_data_collection 'Bruker APEX2 (Bruker, 2006)'
_computing_data_reduction 'Bruker APEX2 (Bruker, 2006)'
_computing_molecular_graphics 'Ortep-3 for Windows (Farrugia, 1997)'
_computing_publication_material
;
          WinGX publication routines (Farrugia, 2012),
          CRYSCALc (T. Roisnel, local program, 2014)
;
_computing_structure_refinement 'SHELXL-97 (Sheldrick, 1997)'
_computing_structure_solution 'SIR97 (Altomare et al., 1999)'
_diffrn_ambient_temperature 150(2)
_diffrn_detector 'CCD plate'
_diffrn_measured_fraction_theta_full 0.982
_diffrn_measured_fraction_theta_max 0.966
_diffrn_measurement_device_type 'APEXII, Bruker-AXS'
_diffrn_measurement_method 'CCD rotation images, thin slices'
_diffrn_radiation_monochromator graphite
_diffrn_radiation_probe x-ray
_diffrn_radiation_type MoK\a
_diffrn_radiation_wavelength 0.71073
_diffrn_reflns_av_R_equivalents 0
_diffrn_reflns_av_unetI/netI 0.0817
_diffrn_reflns_limit_h_max 12
_diffrn_reflns_limit_h_min -12
_diffrn_reflns_limit_k_max 20
_diffrn_reflns_limit_k_min -17
_diffrn_reflns_limit_l_max 22
_diffrn_reflns_limit_l_min 0
_diffrn_reflns_number 10155
_diffrn_reflns_theta_full 25
_diffrn_reflns_theta_max 26.45
_diffrn_reflns_theta_min 2.95
_exptl_absorpt_coefficient_mu 0.945
_exptl_absorpt_correction_T_max 0.768
_exptl_absorpt_correction_T_min 0.547
_exptl_absorpt_correction_type multi-scan
_exptl_absorpt_process_details
;
  [Sheldrick, G.M. (2002). SADABS Bruker AXS Inc., Madison, Wisconsin, USA]
;
_exptl_crystal_colour colourless
_exptl_crystal_density_diffrn 1.063
_exptl_crystal_density_method 'not measured'
_exptl_crystal_description block
_exptl_crystal_F_000 860
_exptl_crystal_size_max 0.57
_exptl_crystal_size_mid 0.34
_exptl_crystal_size_min 0.28
_refine_diff_density_max 3.377
_refine_diff_density_min -0.861
_refine_diff_density_rms 0.145
_refine_ls_extinction_method none
_refine_ls_goodness_of_fit_ref 1.148
_refine_ls_hydrogen_treatment constr
_refine_ls_matrix_type full
_refine_ls_number_parameters 461
_refine_ls_number_reflns 10155
_refine_ls_number_restraints 0
_refine_ls_restrained_S_all 1.148
_refine_ls_R_factor_all 0.1289
_refine_ls_R_factor_gt 0.0879
_refine_ls_shift/su_max 0.025
_refine_ls_shift/su_mean 0.001
_refine_ls_structure_factor_coef Fsqd
_refine_ls_weighting_details 'calc w=1/[\s^2^(Fo^2^)+(0.1791P)^2^+0.0000P] where P=(Fo^2^+2Fc^2^)/3'
_refine_ls_weighting_scheme calc
_refine_ls_wR_factor_gt 0.2587
_refine_ls_wR_factor_ref 0.2821
_reflns_number_gt 6896
_reflns_number_total 10155
_reflns_threshold_expression >2sigma(I)
_cod_data_source_file c6ra13117d2.cif
_cod_data_source_block 3
_cod_database_code 7236242

loop_
_symmetry_equiv_pos_as_xyz
'x, y, z'
'-x, -y, -z'

loop_
_atom_site_label
_atom_site_type_symbol
_atom_site_fract_x
_atom_site_fract_y
_atom_site_fract_z
_atom_site_U_iso_or_equiv
_atom_site_adp_type
_atom_site_occupancy
_atom_site_symmetry_multiplicity
_atom_site_calc_flag
_atom_site_refinement_flags
Ca1 Ca 0.29825(11) 0.68069(8) 0.69570(7) 0.0239(3) Uani 1 1 d .
Se1 Se 0.07263(5) 0.81960(4) 0.56654(4) 0.0268(2) Uani 1 1 d .
N1 N 0.3225(5) 0.5189(3) 0.7498(3) 0.0300(11) Uani 1 1 d .
Si1 Si 0.48171(18) 0.44301(11) 0.76153(11) 0.0336(4) Uani 1 1 d .
C2 C 0.6103(7) 0.5122(5) 0.7244(5) 0.0444(17) Uani 1 1 d .
H2A H 0.5901 0.5543 0.6653 0.067 Uiso 1 1 calc R
H2B H 0.7025 0.4685 0.7322 0.067 Uiso 1 1 calc R
H2C H 0.6053 0.55 0.7563 0.067 Uiso 1 1 calc R
C3 C 0.5081(8) 0.3713(5) 0.6979(5) 0.055(2) Uani 1 1 d .
H3A H 0.4606 0.3222 0.7224 0.082 Uiso 1 1 calc R
H3B H 0.6062 0.3416 0.6975 0.082 Uiso 1 1 calc R
H3C H 0.4711 0.4128 0.6409 0.082 Uiso 1 1 calc R
C4 C 0.5366(10) 0.3546(6) 0.8702(5) 0.072(3) Uani 1 1 d .
H4A H 0.5322 0.3876 0.9063 0.107 Uiso 1 1 calc R
H4B H 0.6308 0.316 0.8718 0.107 Uiso 1 1 calc R
H4C H 0.4756 0.3137 0.8897 0.107 Uiso 1 1 calc R
Si2 Si 0.17681(18) 0.48478(12) 0.77237(11) 0.0335(4) Uani 1 1 d .
C5 C 0.1618(10) 0.3948(7) 0.7343(7) 0.081(3) Uani 1 1 d .
H5A H 0.1836 0.4151 0.6757 0.122 Uiso 1 1 calc R
H5B H 0.068 0.3894 0.7401 0.122 Uiso 1 1 calc R
H5C H 0.226 0.3333 0.7673 0.122 Uiso 1 1 calc R
C6 C 0.1487(9) 0.4308(7) 0.8871(4) 0.063(2) Uani 1 1 d .
H6A H 0.2255 0.3745 0.9152 0.095 Uiso 1 1 calc R
H6B H 0.0632 0.4128 0.8953 0.095 Uiso 1 1 calc R
H6C H 0.1429 0.477 0.9103 0.095 Uiso 1 1 calc R
C7 C 0.0246(8) 0.5851(7) 0.7267(6) 0.065(2) Uani 1 1 d .
H7A H 0.0274 0.6361 0.7422 0.098 Uiso 1 1 calc R
H7B H -0.0577 0.5651 0.7474 0.098 Uiso 1 1 calc R
H7C H 0.0227 0.6079 0.6661 0.098 Uiso 1 1 calc R
O11 O 0.1839(4) 0.7177(3) 0.8049(2) 0.0362(10) Uani 1 1 d .
C12 C 0.2202(11) 0.6681(7) 0.8913(5) 0.081(3) Uani 1 1 d .
H12A H 0.3085 0.6757 0.9029 0.097 Uiso 1 1 calc R
H12B H 0.2323 0.5998 0.9083 0.097 Uiso 1 1 calc R
C13 C 0.1162(12) 0.7030(8) 0.9389(6) 0.093(3) Uani 1 1 d .
H13A H 0.1567 0.7034 0.9878 0.112 Uiso 1 1 calc R
H13B H 0.0497 0.6654 0.9573 0.112 Uiso 1 1 calc R
C14 C 0.0493(10) 0.8049(8) 0.8735(6) 0.083(3) Uani 1 1 d .
H14A H -0.0493 0.8265 0.8825 0.099 Uiso 1 1 calc R
H14B H 0.0954 0.8499 0.8761 0.099 Uiso 1 1 calc R
C15 C 0.0684(8) 0.7970(5) 0.7924(5) 0.0479(18) Uani 1 1 d .
H15A H -0.014 0.7875 0.7748 0.058 Uiso 1 1 calc R
H15B H 0.085 0.8552 0.749 0.058 Uiso 1 1 calc R
N21 N 0.4680(4) 0.7641(3) 0.6995(3) 0.0234(10) Uani 1 1 d .
C22 C 0.4585(6) 0.8030(4) 0.7615(4) 0.0271(13) Uani 1 1 d .
C23 C 0.5385(7) 0.7482(4) 0.8375(4) 0.0351(14) Uani 1 1 d .
C24 C 0.5222(8) 0.7837(5) 0.8977(4) 0.0431(16) Uani 1 1 d .
H24 H 0.573 0.7478 0.9496 0.052 Uiso 1 1 calc R
C25 C 0.4299(8) 0.8734(6) 0.8816(4) 0.0492(18) Uani 1 1 d .
H25 H 0.4177 0.8973 0.9232 0.059 Uiso 1 1 calc R
C26 C 0.3566(7) 0.9273(5) 0.8055(4) 0.0443(17) Uani 1 1 d .
H26 H 0.2974 0.9886 0.7948 0.053 Uiso 1 1 calc R
C27 C 0.3692(6) 0.8922(4) 0.7443(4) 0.0286(13) Uani 1 1 d .
C28 C 0.6464(9) 0.6522(5) 0.8550(5) 0.056(2) Uani 1 1 d .
H28 H 0.6525 0.6428 0.8024 0.068 Uiso 1 1 calc R
C29 C 0.7917(9) 0.6542(7) 0.8761(6) 0.071(2) Uani 1 1 d .
H29A H 0.782 0.6951 0.9055 0.107 Uiso 1 1 calc R
H29B H 0.838 0.6788 0.8246 0.107 Uiso 1 1 calc R
H29C H 0.846 0.5899 0.9115 0.107 Uiso 1 1 calc R
C30 C 0.6082(10) 0.5676(6) 0.9222(6) 0.081(3) Uani 1 1 d .
H30A H 0.582 0.5804 0.9714 0.122 Uiso 1 1 calc R
H30B H 0.687 0.5111 0.9371 0.122 Uiso 1 1 calc R
H30C H 0.5311 0.5569 0.9012 0.122 Uiso 1 1 calc R
C31 C 0.2939(6) 0.9531(4) 0.6588(4) 0.0317(13) Uani 1 1 d .
H31 H 0.2688 0.9099 0.6388 0.038 Uiso 1 1 calc R
C32 C 0.1614(7) 1.0276(5) 0.6596(5) 0.0459(17) Uani 1 1 d .
H32A H 0.1043 0.9973 0.703 0.069 Uiso 1 1 calc R
H32B H 0.1112 1.0567 0.6054 0.069 Uiso 1 1 calc R
H32C H 0.1841 1.0765 0.6708 0.069 Uiso 1 1 calc R
C33 C 0.3874(6) 1.0035(4) 0.5955(4) 0.0385(15) Uani 1 1 d .
H33A H 0.4109 1.0481 0.6126 0.058 Uiso 1 1 calc R
H33B H 0.3394 1.038 0.5405 0.058 Uiso 1 1 calc R
H33C H 0.4713 0.9565 0.5932 0.058 Uiso 1 1 calc R
C34 C 0.5700(6) 0.7726(4) 0.6538(3) 0.0245(12) Uani 1 1 d .
H34 H 0.6315 0.7991 0.6677 0.029 Uiso 1 1 calc R
C35 C 0.6062(6) 0.7472(4) 0.5826(3) 0.0241(12) Uani 1 1 d .
C36 C 0.7422(6) 0.7427(4) 0.5589(4) 0.0313(14) Uani 1 1 d .
H36 H 0.8023 0.7536 0.5901 0.038 Uiso 1 1 calc R
C37 C 0.7900(6) 0.7229(4) 0.4919(4) 0.0333(14) Uani 1 1 d .
H37 H 0.8828 0.7176 0.4779 0.04 Uiso 1 1 calc R
C38 C 0.6977(6) 0.7106(4) 0.4445(4) 0.0324(14) Uani 1 1 d .
H38 H 0.7282 0.6976 0.3976 0.039 Uiso 1 1 calc R
C39 C 0.5646(6) 0.7174(4) 0.4654(4) 0.0273(13) Uani 1 1 d .
H39 H 0.5043 0.7105 0.4314 0.033 Uiso 1 1 calc R
C40 C 0.5137(5) 0.7342(4) 0.5346(4) 0.0261(13) Uani 1 1 d .
N41 N 0.3784(4) 0.7405(3) 0.5584(3) 0.0194(9) Uani 1 1 d .
P1 P 0.24410(13) 0.78671(9) 0.49557(9) 0.0193(3) Uani 1 1 d .
C51 C 0.2560(5) 0.8921(4) 0.4042(3) 0.0215(11) Uani 1 1 d .
C52 C 0.2124(5) 0.9793(4) 0.4088(4) 0.0265(12) Uani 1 1 d .
H52 H 0.1707 0.9843 0.457 0.032 Uiso 1 1 calc R
C53 C 0.2300(6) 1.0593(4) 0.3426(4) 0.0358(15) Uani 1 1 d .
H53 H 0.2009 1.1188 0.346 0.043 Uiso 1 1 calc R
C54 C 0.2888(6) 1.0532(4) 0.2724(4) 0.0366(15) Uani 1 1 d .
H54 H 0.3012 1.1083 0.2278 0.044 Uiso 1 1 calc R
C55 C 0.3301(7) 0.9675(5) 0.2664(4) 0.0383(15) Uani 1 1 d .
H55 H 0.3686 0.9638 0.2171 0.046 Uiso 1 1 calc R
C56 C 0.3153(6) 0.8858(4) 0.3328(4) 0.0326(14) Uani 1 1 d .
H56 H 0.3456 0.8263 0.3293 0.039 Uiso 1 1 calc R
C57 C 0.2142(5) 0.7058(4) 0.4558(4) 0.0255(12) Uani 1 1 d .
C58 C 0.1212(6) 0.7383(4) 0.3886(4) 0.0304(13) Uani 1 1 d .
H58 H 0.0808 0.8042 0.358 0.036 Uiso 1 1 calc R
C59 C 0.0881(7) 0.6723(6) 0.3667(5) 0.0474(19) Uani 1 1 d .
H59 H 0.0236 0.6936 0.3217 0.057 Uiso 1 1 calc R
C60 C 0.1489(8) 0.5768(5) 0.4103(5) 0.050(2) Uani 1 1 d .
H60 H 0.1276 0.5324 0.3947 0.06 Uiso 1 1 calc R
C61 C 0.2387(9) 0.5464(5) 0.4752(5) 0.055(2) Uani 1 1 d .
H61 H 0.2799 0.4805 0.5053 0.067 Uiso 1 1 calc R
C62 C 0.2716(8) 0.6099(5) 0.4985(4) 0.0436(17) Uani 1 1 d .
H62 H 0.3345 0.5871 0.5446 0.052 Uiso 1 1 calc R

loop_
_atom_site_aniso_label
_atom_site_aniso_U_11
_atom_site_aniso_U_22
_atom_site_aniso_U_33
_atom_site_aniso_U_23
_atom_site_aniso_U_13
_atom_site_aniso_U_12
Ca1 0.0205(6) 0.0240(6) 0.0328(6) -0.0151(5) 0.0024(5) -0.0097(5)
Se1 0.0135(3) 0.0298(4) 0.0418(4) -0.0207(3) 0.0020(2) -0.0039(2)
N1 0.033(3) 0.024(3) 0.038(3) -0.017(2) 0.005(2) -0.009(2)
Si1 0.0341(10) 0.0245(9) 0.0441(10) -0.0168(8) 0.0023(8) -0.0072(7)
C2 0.036(4) 0.038(4) 0.074(5) -0.037(4) 0.003(3) -0.011(3)
C3 0.044(4) 0.048(4) 0.094(6) -0.049(4) 0.017(4) -0.018(4)
C4 0.075(6) 0.056(5) 0.048(5) -0.004(4) -0.006(4) 0.010(5)
Si2 0.0368(10) 0.0330(10) 0.0374(9) -0.0167(8) -0.0003(8) -0.0156(8)
C5 0.068(6) 0.107(8) 0.123(8) -0.083(7) 0.028(6) -0.056(6)
C6 0.057(5) 0.097(7) 0.042(4) -0.022(4) 0.016(4) -0.044(5)
C7 0.034(4) 0.089(7) 0.092(6) -0.051(5) 0.016(4) -0.027(4)
O11 0.040(3) 0.043(3) 0.035(2) -0.023(2) 0.0056(19) -0.016(2)
C12 0.091(7) 0.090(7) 0.046(5) -0.032(5) 0.007(5) 0.003(6)
C13 0.094(8) 0.112(9) 0.066(6) -0.041(6) 0.006(6) -0.011(7)
C14 0.070(6) 0.106(8) 0.082(7) -0.064(7) 0.011(5) -0.003(6)
C15 0.043(4) 0.047(4) 0.056(4) -0.028(4) 0.007(3) -0.007(3)
N21 0.019(2) 0.021(2) 0.034(3) -0.015(2) -0.002(2) -0.0036(19)
C22 0.029(3) 0.025(3) 0.035(3) -0.015(3) 0.003(3) -0.015(3)
C23 0.043(4) 0.032(3) 0.032(3) -0.010(3) -0.007(3) -0.016(3)
C24 0.056(4) 0.047(4) 0.034(4) -0.017(3) -0.004(3) -0.024(4)
C25 0.049(4) 0.071(5) 0.050(4) -0.044(4) 0.005(3) -0.023(4)
C26 0.047(4) 0.039(4) 0.054(4) -0.031(3) -0.006(3) -0.002(3)
C27 0.022(3) 0.031(3) 0.039(3) -0.020(3) 0.000(2) -0.007(2)
C28 0.093(6) 0.030(4) 0.048(4) -0.013(3) -0.024(4) -0.016(4)
C29 0.056(5) 0.070(6) 0.085(6) -0.031(5) -0.006(5) -0.012(5)
C30 0.076(7) 0.054(6) 0.096(7) -0.010(5) -0.003(5) -0.021(5)
C31 0.029(3) 0.027(3) 0.043(3) -0.019(3) -0.006(3) -0.005(3)
C32 0.034(4) 0.034(4) 0.063(5) -0.021(3) -0.007(3) 0.005(3)
C33 0.032(4) 0.030(3) 0.041(4) -0.008(3) -0.011(3) 0.002(3)
C34 0.020(3) 0.021(3) 0.040(3) -0.017(3) -0.005(2) -0.008(2)
C35 0.021(3) 0.021(3) 0.036(3) -0.016(2) 0.000(2) -0.007(2)
C36 0.017(3) 0.023(3) 0.055(4) -0.016(3) 0.000(3) -0.006(2)
C37 0.017(3) 0.029(3) 0.058(4) -0.021(3) 0.007(3) -0.008(2)
C38 0.028(3) 0.028(3) 0.039(3) -0.018(3) 0.016(3) -0.003(3)
C39 0.030(3) 0.018(3) 0.036(3) -0.014(2) 0.000(3) -0.006(2)
C40 0.018(3) 0.013(3) 0.053(4) -0.019(3) 0.001(3) -0.005(2)
N41 0.012(2) 0.017(2) 0.029(2) -0.0100(19) -0.0031(18) -0.0023(18)
P1 0.0127(7) 0.0182(7) 0.0343(8) -0.0169(6) -0.0007(6) -0.0050(5)
C51 0.011(3) 0.021(3) 0.035(3) -0.012(2) -0.006(2) -0.006(2)
C52 0.015(3) 0.022(3) 0.045(3) -0.015(3) -0.005(2) -0.006(2)
C53 0.025(3) 0.027(3) 0.064(4) -0.025(3) 0.001(3) -0.009(3)
C54 0.033(4) 0.024(3) 0.046(4) -0.003(3) -0.004(3) -0.011(3)
C55 0.038(4) 0.040(4) 0.034(3) -0.010(3) 0.006(3) -0.015(3)
C56 0.032(3) 0.028(3) 0.043(4) -0.019(3) 0.002(3) -0.009(3)
C57 0.019(3) 0.025(3) 0.044(3) -0.022(3) 0.005(2) -0.013(2)
C58 0.014(3) 0.035(3) 0.049(4) -0.025(3) -0.001(3) -0.005(2)
C59 0.029(4) 0.074(5) 0.071(5) -0.054(4) 0.012(3) -0.028(4)
C60 0.068(5) 0.056(5) 0.063(5) -0.044(4) 0.028(4) -0.047(4)
C61 0.088(6) 0.025(4) 0.061(5) -0.021(3) 0.004(4) -0.023(4)
C62 0.062(5) 0.030(4) 0.047(4) -0.022(3) 0.001(3) -0.015(3)

loop_
_atom_type_symbol
_atom_type_description
_atom_type_scat_dispersion_real
_atom_type_scat_dispersion_imag
_atom_type_scat_source
C C 0.0033 0.0016 'International Tables Vol C Tables 4.2.6.8 and 6.1.1.4'
H H 0 0 'International Tables Vol C Tables 4.2.6.8 and 6.1.1.4'
N N 0.0061 0.0033 'International Tables Vol C Tables 4.2.6.8 and 6.1.1.4'
P P 0.1023 0.0942 'International Tables Vol C Tables 4.2.6.8 and 6.1.1.4'
Se Se -0.0929 2.2259 'International Tables Vol C Tables 4.2.6.8 and 6.1.1.4'
Si Si 0.0817 0.0704 'International Tables Vol C Tables 4.2.6.8 and 6.1.1.4'
O O 0.0106 0.006 'International Tables Vol C Tables 4.2.6.8 and 6.1.1.4'
Ca Ca 0.2262 0.3064 'International Tables Vol C Tables 4.2.6.8 and 6.1.1.4'

loop_
_geom_angle_atom_site_label_1
_geom_angle_atom_site_label_2
_geom_angle_atom_site_label_3
_geom_angle
N1 Ca1 O11 100.26(16)
N1 Ca1 N41 112.92(16)
O11 Ca1 N41 146.61(15)
N1 Ca1 N21 129.02(17)
O11 Ca1 N21 89.09(15)
N41 Ca1 N21 73.23(15)
N1 Ca1 Se1 120.66(13)
O11 Ca1 Se1 93.43(12)
N41 Ca1 Se1 67.01(11)
N21 Ca1 Se1 108.44(11)
N1 Ca1 P1 113.94(13)
O11 Ca1 P1 131.62(12)
N41 Ca1 P1 28.64(10)
N21 Ca1 P1 94.33(11)
Se1 Ca1 P1 40.04(3)
N1 Ca1 Si2 26.00(13)
O11 Ca1 Si2 86.28(11)
N41 Ca1 Si2 122.52(11)
N21 Ca1 Si2 151.22(12)
Se1 Ca1 Si2 100.19(5)
P1 Ca1 Si2 109.87(5)
N1 Ca1 Si1 25.27(13)
O11 Ca1 Si1 113.07(12)
N41 Ca1 Si1 99.10(11)
N21 Ca1 Si1 105.76(11)
Se1 Ca1 Si1 136.64(5)
P1 Ca1 Si1 112.24(5)
Si2 Ca1 Si1 51.26(5)
P1 Se1 Ca1 75.59(5)
Si2 N1 Si1 124.0(3)
Si2 N1 Ca1 117.0(2)
Si1 N1 Ca1 118.9(2)
N1 Si1 C4 114.8(3)
N1 Si1 C2 109.3(3)
C4 Si1 C2 107.6(4)
N1 Si1 C3 114.8(3)
C4 Si1 C3 105.1(4)
C2 Si1 C3 104.5(3)
C4 Si1 Ca1 127.5(3)
C2 Si1 Ca1 73.5(2)
C3 Si1 Ca1 125.9(3)
Si1 C2 H2A 109.5
Si1 C2 H2B 109.5
H2A C2 H2B 109.5
Si1 C2 H2C 109.5
H2A C2 H2C 109.5
H2B C2 H2C 109.5
Si1 C3 H3A 109.5
Si1 C3 H3B 109.5
H3A C3 H3B 109.5
Si1 C3 H3C 109.5
H3A C3 H3C 109.5
H3B C3 H3C 109.5
Si1 C4 H4A 109.5
Si1 C4 H4B 109.5
H4A C4 H4B 109.5
Si1 C4 H4C 109.5
H4A C4 H4C 109.5
H4B C4 H4C 109.5
N1 Si2 C7 111.5(3)
N1 Si2 C5 115.7(3)
C7 Si2 C5 104.9(4)
N1 Si2 C6 114.1(3)
C7 Si2 C6 105.2(4)
C5 Si2 C6 104.4(4)
C7 Si2 Ca1 75.4(3)
C5 Si2 Ca1 135.8(3)
C6 Si2 Ca1 118.4(3)
Si2 C5 H5A 109.5
Si2 C5 H5B 109.5
H5A C5 H5B 109.5
Si2 C5 H5C 109.5
H5A C5 H5C 109.5
H5B C5 H5C 109.5
Si2 C6 H6A 109.5
Si2 C6 H6B 109.5
H6A C6 H6B 109.5
Si2 C6 H6C 109.5
H6A C6 H6C 109.5
H6B C6 H6C 109.5
Si2 C7 H7A 109.5
Si2 C7 H7B 109.5
H7A C7 H7B 109.5
Si2 C7 H7C 109.5
H7A C7 H7C 109.5
H7B C7 H7C 109.5
C12 O11 C15 108.6(5)
C12 O11 Ca1 127.0(4)
C15 O11 Ca1 124.3(4)
O11 C12 C13 110.9(8)
O11 C12 H12A 109.4
C13 C12 H12A 109.4
O11 C12 H12B 109.4
C13 C12 H12B 109.5
H12A C12 H12B 108
C12 C13 C14 100.8(8)
C12 C13 H13A 111.6
C14 C13 H13A 111.6
C12 C13 H13B 111.6
C14 C13 H13B 111.6
H13A C13 H13B 109.4
C15 C14 C13 104.2(7)
C15 C14 H14A 110.9
C13 C14 H14A 110.9
C15 C14 H14B 110.9
C13 C14 H14B 110.9
H14A C14 H14B 108.9
O11 C15 C14 106.4(6)
O11 C15 H15A 110.4
C14 C15 H15A 110.4
O11 C15 H15B 110.4
C14 C15 H15B 110.4
H15A C15 H15B 108.6
C34 N21 C22 114.8(4)
C34 N21 Ca1 125.7(3)
C22 N21 Ca1 119.5(3)
C27 C22 C23 122.2(5)
C27 C22 N21 118.5(5)
C23 C22 N21 119.3(5)
C24 C23 C22 118.6(6)
C24 C23 C28 118.6(6)
C22 C23 C28 122.8(5)
C23 C24 C25 119.7(6)
C23 C24 H24 120.1
C25 C24 H24 120.1
C26 C25 C24 120.7(6)
C26 C25 H25 119.7
C24 C25 H25 119.7
C25 C26 C27 120.7(6)
C25 C26 H26 119.7
C27 C26 H26 119.7
C22 C27 C26 118.1(6)
C22 C27 C31 120.9(5)
C26 C27 C31 120.9(5)
C30 C28 C23 113.8(7)
C30 C28 C29 110.7(7)
C23 C28 C29 111.1(6)
C30 C28 H28 107
C23 C28 H28 107
C29 C28 H28 107
C28 C29 H29A 109.5
C28 C29 H29B 109.5
H29A C29 H29B 109.5
C28 C29 H29C 109.5
H29A C29 H29C 109.5
H29B C29 H29C 109.5
C28 C30 H30A 109.5
C28 C30 H30B 109.5
H30A C30 H30B 109.5
C28 C30 H30C 109.5
H30A C30 H30C 109.5
H30B C30 H30C 109.5
C27 C31 C32 113.9(5)
C27 C31 C33 111.0(5)
C32 C31 C33 108.6(5)
C27 C31 H31 107.7
C32 C31 H31 107.7
C33 C31 H31 107.7
C31 C32 H32A 109.5
C31 C32 H32B 109.5
H32A C32 H32B 109.5
C31 C32 H32C 109.5
H32A C32 H32C 109.5
H32B C32 H32C 109.5
C31 C33 H33A 109.5
C31 C33 H33B 109.5
H33A C33 H33B 109.5
C31 C33 H33C 109.5
H33A C33 H33C 109.5
H33B C33 H33C 109.5
N21 C34 C35 129.4(5)
N21 C34 H34 115.3
C35 C34 H34 115.3
C36 C35 C40 119.7(5)
C36 C35 C34 114.9(5)
C40 C35 C34 125.3(5)
C37 C36 C35 121.7(6)
C37 C36 H36 119.2
C35 C36 H36 119.2
C36 C37 C38 118.3(5)
C36 C37 H37 120.9
C38 C37 H37 120.9
C39 C38 C37 120.6(5)
C39 C38 H38 119.7
C37 C38 H38 119.7
C38 C39 C40 122.8(6)
C38 C39 H39 118.6
C40 C39 H39 118.6
C39 C40 N41 124.2(5)
C39 C40 C35 117.0(5)
N41 C40 C35 118.8(5)
C40 N41 P1 125.5(4)
C40 N41 Ca1 128.4(4)
P1 N41 Ca1 106.1(2)
N41 P1 C57 112.9(2)
N41 P1 C51 112.3(2)
C57 P1 C51 106.0(3)
N41 P1 Se1 106.26(17)
C57 P1 Se1 108.02(18)
C51 P1 Se1 111.33(17)
N41 P1 Ca1 45.27(16)
C57 P1 Ca1 109.76(19)
C51 P1 Ca1 143.41(17)
Se1 P1 Ca1 64.36(5)
C52 C51 C56 119.7(5)
C52 C51 P1 118.6(4)
C56 C51 P1 121.5(4)
C53 C52 C51 119.7(5)
C53 C52 H52 120.2
C51 C52 H52 120.2
C54 C53 C52 120.7(5)
C54 C53 H53 119.6
C52 C53 H53 119.6
C53 C54 C55 120.2(5)
C53 C54 H54 119.9
C55 C54 H54 119.9
C54 C55 C56 120.1(6)
C54 C55 H55 120
C56 C55 H55 120
C51 C56 C55 119.6(5)
C51 C56 H56 120.2
C55 C56 H56 120.2
C62 C57 C58 119.0(5)
C62 C57 P1 119.5(5)
C58 C57 P1 121.0(4)
C57 C58 C59 119.1(6)
C57 C58 H58 120.4
C59 C58 H58 120.4
C60 C59 C58 120.3(7)
C60 C59 H59 119.9
C58 C59 H59 119.9
C61 C60 C59 119.9(6)
C61 C60 H60 120.1
C59 C60 H60 120.1
C60 C61 C62 120.9(7)
C60 C61 H61 119.6
C62 C61 H61 119.6
C57 C62 C61 120.8(7)
C57 C62 H62 119.6
C61 C62 H62 119.6

loop_
_geom_bond_atom_site_label_1
_geom_bond_atom_site_label_2
_geom_bond_distance
Ca1 N1 2.329(5)
Ca1 O11 2.387(4)
Ca1 N41 2.396(4)
Ca1 N21 2.502(5)
Ca1 Se1 3.0164(16)
Ca1 P1 3.240(2)
Ca1 Si2 3.448(2)
Ca1 Si1 3.483(2)
Se1 P1 2.1525(15)
N1 Si2 1.697(5)
N1 Si1 1.698(5)
Si1 C4 1.864(8)
Si1 C2 1.876(7)
Si1 C3 1.885(7)
C2 H2A 0.98
C2 H2B 0.98
C2 H2C 0.98
C3 H3A 0.98
C3 H3B 0.98
C3 H3C 0.98
C4 H4A 0.98
C4 H4B 0.98
C4 H4C 0.98
Si2 C7 1.829(9)
Si2 C5 1.885(8)
Si2 C6 1.887(7)
C5 H5A 0.98
C5 H5B 0.98
C5 H5C 0.98
C6 H6A 0.98
C6 H6B 0.98
C6 H6C 0.98
C7 H7A 0.98
C7 H7B 0.98
C7 H7C 0.98
O11 C12 1.419(10)
O11 C15 1.421(8)
C12 C13 1.442(13)
C12 H12A 0.99
C12 H12B 0.99
C13 C14 1.553(14)
C13 H13A 0.99
C13 H13B 0.99
C14 C15 1.489(11)
C14 H14A 0.99
C14 H14B 0.99
C15 H15A 0.99
C15 H15B 0.99
N21 C34 1.276(7)
N21 C22 1.460(7)
C22 C27 1.389(8)
C22 C23 1.420(9)
C23 C24 1.387(9)
C23 C28 1.546(10)
C24 C25 1.410(10)
C24 H24 0.95
C25 C26 1.389(10)
C25 H25 0.95
C26 C27 1.402(8)
C26 H26 0.95
C27 C31 1.532(8)
C28 C30 1.529(11)
C28 C29 1.567(12)
C28 H28 1
C29 H29A 0.98
C29 H29B 0.98
C29 H29C 0.98
C30 H30A 0.98
C30 H30B 0.98
C30 H30C 0.98
C31 C32 1.536(8)
C31 C33 1.540(9)
C31 H31 1
C32 H32A 0.98
C32 H32B 0.98
C32 H32C 0.98
C33 H33A 0.98
C33 H33B 0.98
C33 H33C 0.98
C34 C35 1.473(7)
C34 H34 0.95
C35 C36 1.411(8)
C35 C40 1.426(8)
C36 C37 1.376(8)
C36 H36 0.95
C37 C38 1.411(9)
C37 H37 0.95
C38 C39 1.367(8)
C38 H38 0.95
C39 C40 1.398(8)
C39 H39 0.95
C40 N41 1.402(7)
N41 P1 1.616(4)
P1 C57 1.825(5)
P1 C51 1.829(6)
C51 C52 1.389(7)
C51 C56 1.392(8)
C52 C53 1.388(8)
C52 H52 0.95
C53 C54 1.369(9)
C53 H53 0.95
C54 C55 1.378(9)
C54 H54 0.95
C55 C56 1.398(8)
C55 H55 0.95
C56 H56 0.95
C57 C62 1.376(8)
C57 C58 1.395(8)
C58 C59 1.406(8)
C58 H58 0.95
C59 C60 1.378(11)
C59 H59 0.95
C60 C61 1.352(11)
C60 H60 0.95
C61 C62 1.381(9)
C61 H61 0.95
C62 H62 0.95

loop_
_geom_torsion_atom_site_label_1
_geom_torsion_atom_site_label_2
_geom_torsion_atom_site_label_3
_geom_torsion_atom_site_label_4
_geom_torsion
N1 Ca1 Se1 P1 -91.60(14)
O11 Ca1 Se1 P1 164.34(11)
N41 Ca1 Se1 P1 12.31(11)
N21 Ca1 Se1 P1 74.15(12)
Si2 Ca1 Se1 P1 -108.84(5)
Si1 Ca1 Se1 P1 -66.22(7)
O11 Ca1 N1 Si2 58.5(3)
N41 Ca1 N1 Si2 -117.7(3)
N21 Ca1 N1 Si2 155.8(2)
Se1 Ca1 N1 Si2 -41.7(3)
P1 Ca1 N1 Si2 -86.4(3)
Si1 Ca1 N1 Si2 -178.1(5)
O11 Ca1 N1 Si1 -123.3(3)
N41 Ca1 N1 Si1 60.4(3)
N21 Ca1 N1 Si1 -26.1(4)
Se1 Ca1 N1 Si1 136.4(2)
P1 Ca1 N1 Si1 91.7(3)
Si2 Ca1 N1 Si1 178.1(5)
Si2 N1 Si1 C4 -61.7(5)
Ca1 N1 Si1 C4 120.3(4)
Si2 N1 Si1 C2 177.3(3)
Ca1 N1 Si1 C2 -0.7(4)
Si2 N1 Si1 C3 60.4(5)
Ca1 N1 Si1 C3 -117.6(3)
Si2 N1 Si1 Ca1 178.0(5)
O11 Ca1 Si1 N1 63.3(3)
N41 Ca1 Si1 N1 -125.8(3)
N21 Ca1 Si1 N1 159.2(3)
Se1 Ca1 Si1 N1 -59.7(3)
P1 Ca1 Si1 N1 -99.2(3)
Si2 Ca1 Si1 N1 -1.0(3)
N1 Ca1 Si1 C4 -80.9(5)
O11 Ca1 Si1 C4 -17.5(4)
N41 Ca1 Si1 C4 153.4(4)
N21 Ca1 Si1 C4 78.3(4)
Se1 Ca1 Si1 C4 -140.6(4)
P1 Ca1 Si1 C4 179.9(4)
Si2 Ca1 Si1 C4 -81.9(4)
N1 Ca1 Si1 C2 179.4(4)
O11 Ca1 Si1 C2 -117.3(3)
N41 Ca1 Si1 C2 53.6(3)
N21 Ca1 Si1 C2 -21.4(3)
Se1 Ca1 Si1 C2 119.6(2)
P1 Ca1 Si1 C2 80.1(2)
Si2 Ca1 Si1 C2 178.3(3)
N1 Ca1 Si1 C3 83.2(4)
O11 Ca1 Si1 C3 146.6(3)
N41 Ca1 Si1 C3 -42.5(3)
N21 Ca1 Si1 C3 -117.6(3)
Se1 Ca1 Si1 C3 23.5(3)
P1 Ca1 Si1 C3 -16.0(3)
Si2 Ca1 Si1 C3 82.2(3)
Si1 N1 Si2 C7 -164.7(4)
Ca1 N1 Si2 C7 13.3(4)
Si1 N1 Si2 C5 -44.9(6)
Ca1 N1 Si2 C5 133.1(4)
Si1 N1 Si2 C6 76.3(5)
Ca1 N1 Si2 C6 -105.7(4)
Si1 N1 Si2 Ca1 -178.0(5)
O11 Ca1 Si2 N1 -122.7(3)
N41 Ca1 Si2 N1 75.3(3)
N21 Ca1 Si2 N1 -41.5(4)
Se1 Ca1 Si2 N1 144.4(3)
P1 Ca1 Si2 N1 104.1(3)
Si1 Ca1 Si2 N1 1.0(3)
N1 Ca1 Si2 C7 -167.2(4)
O11 Ca1 Si2 C7 70.1(3)
N41 Ca1 Si2 C7 -91.9(3)
N21 Ca1 Si2 C7 151.4(4)
Se1 Ca1 Si2 C7 -22.7(3)
P1 Ca1 Si2 C7 -63.1(3)
Si1 Ca1 Si2 C7 -166.2(3)
N1 Ca1 Si2 C5 -70.7(6)
O11 Ca1 Si2 C5 166.6(5)
N41 Ca1 Si2 C5 4.6(5)
N21 Ca1 Si2 C5 -112.1(5)
Se1 Ca1 Si2 C5 73.8(5)
P1 Ca1 Si2 C5 33.4(5)
Si1 Ca1 Si2 C5 -69.6(5)
N1 Ca1 Si2 C6 93.1(4)
O11 Ca1 Si2 C6 -29.6(3)
N41 Ca1 Si2 C6 168.4(3)
N21 Ca1 Si2 C6 51.7(4)
Se1 Ca1 Si2 C6 -122.4(3)
P1 Ca1 Si2 C6 -162.8(3)
Si1 Ca1 Si2 C6 94.2(3)
N1 Ca1 O11 C12 47.6(7)
N41 Ca1 O11 C12 -138.7(7)
N21 Ca1 O11 C12 -82.0(7)
Se1 Ca1 O11 C12 169.6(7)
P1 Ca1 O11 C12 -177.0(7)
Si2 Ca1 O11 C12 69.6(7)
Si1 Ca1 O11 C12 24.8(7)
N1 Ca1 O11 C15 -134.7(5)
N41 Ca1 O11 C15 39.0(6)
N21 Ca1 O11 C15 95.7(5)
Se1 Ca1 O11 C15 -12.7(5)
P1 Ca1 O11 C15 0.7(5)
Si2 Ca1 O11 C15 -112.7(5)
Si1 Ca1 O11 C15 -157.5(4)
C15 O11 C12 C13 10.3(11)
Ca1 O11 C12 C13 -171.7(7)
O11 C12 C13 C14 -24.7(12)
C12 C13 C14 C15 29.5(11)
C12 O11 C15 C14 10.0(9)
Ca1 O11 C15 C14 -168.0(6)
C13 C14 C15 O11 -24.7(10)
N1 Ca1 N21 C34 76.8(5)
O11 Ca1 N21 C34 179.3(4)
N41 Ca1 N21 C34 -29.4(4)
Se1 Ca1 N21 C34 -87.4(4)
P1 Ca1 N21 C34 -49.0(4)
Si2 Ca1 N21 C34 98.7(5)
Si1 Ca1 N21 C34 65.5(4)
N1 Ca1 N21 C22 -99.5(4)
O11 Ca1 N21 C22 3.0(4)
N41 Ca1 N21 C22 154.3(4)
Se1 Ca1 N21 C22 96.3(4)
P1 Ca1 N21 C22 134.7(4)
Si2 Ca1 N21 C22 -77.6(4)
Si1 Ca1 N21 C22 -110.8(4)
C34 N21 C22 C27 99.1(6)
Ca1 N21 C22 C27 -84.2(5)
C34 N21 C22 C23 -81.9(7)
Ca1 N21 C22 C23 94.8(5)
C27 C22 C23 C24 2.8(9)
N21 C22 C23 C24 -176.2(5)
C27 C22 C23 C28 -175.1(6)
N21 C22 C23 C28 6.0(9)
C22 C23 C24 C25 -1.4(10)
C28 C23 C24 C25 176.5(7)
C23 C24 C25 C26 -1.0(11)
C24 C25 C26 C27 2.3(11)
C23 C22 C27 C26 -1.5(9)
N21 C22 C27 C26 177.4(5)
C23 C22 C27 C31 174.6(5)
N21 C22 C27 C31 -6.5(8)
C25 C26 C27 C22 -1.0(10)
C25 C26 C27 C31 -177.1(6)
C24 C23 C28 C30 69.8(9)
C22 C23 C28 C30 -112.3(8)
C24 C23 C28 C29 -55.9(9)
C22 C23 C28 C29 122.0(7)
C22 C27 C31 C32 156.6(5)
C26 C27 C31 C32 -27.4(8)
C22 C27 C31 C33 -80.5(7)
C26 C27 C31 C33 95.5(7)
C22 N21 C34 C35 -175.8(5)
Ca1 N21 C34 C35 7.8(8)
N21 C34 C35 C36 -164.4(6)
N21 C34 C35 C40 20.2(9)
C40 C35 C36 C37 -2.2(9)
C34 C35 C36 C37 -177.9(5)
C35 C36 C37 C38 2.5(9)
C36 C37 C38 C39 -0.6(8)
C37 C38 C39 C40 -1.6(9)
C38 C39 C40 N41 -179.2(5)
C38 C39 C40 C35 1.9(8)
C36 C35 C40 C39 0.0(8)
C34 C35 C40 C39 175.2(5)
C36 C35 C40 N41 -179.0(5)
C34 C35 C40 N41 -3.8(8)
C39 C40 N41 P1 -36.3(7)
C35 C40 N41 P1 142.6(4)
C39 C40 N41 Ca1 140.6(4)
C35 C40 N41 Ca1 -40.5(6)
N1 Ca1 N41 C40 -79.0(4)
O11 Ca1 N41 C40 107.8(4)
N21 Ca1 N41 C40 46.9(4)
Se1 Ca1 N41 C40 166.0(4)
P1 Ca1 N41 C40 -177.3(5)
Si2 Ca1 N41 C40 -106.4(4)
Si1 Ca1 N41 C40 -56.9(4)
N1 Ca1 N41 P1 98.3(2)
O11 Ca1 N41 P1 -74.9(3)
N21 Ca1 N41 P1 -135.8(2)
Se1 Ca1 N41 P1 -16.62(15)
Si2 Ca1 N41 P1 70.9(2)
Si1 Ca1 N41 P1 120.42(18)
C40 N41 P1 C57 81.8(5)
Ca1 N41 P1 C57 -95.6(2)
C40 N41 P1 C51 -38.0(5)
Ca1 N41 P1 C51 144.6(2)
C40 N41 P1 Se1 -160.0(4)
Ca1 N41 P1 Se1 22.61(19)
C40 N41 P1 Ca1 177.4(5)
Ca1 Se1 P1 N41 -17.63(16)
Ca1 Se1 P1 C57 103.8(2)
Ca1 Se1 P1 C51 -140.24(18)
N1 Ca1 P1 N41 -94.4(2)
O11 Ca1 P1 N41 134.7(2)
N21 Ca1 P1 N41 42.1(2)
Se1 Ca1 P1 N41 155.8(2)
Si2 Ca1 P1 N41 -122.1(2)
Si1 Ca1 P1 N41 -66.9(2)
N1 Ca1 P1 C57 8.7(2)
O11 Ca1 P1 C57 -122.2(2)
N41 Ca1 P1 C57 103.1(3)
N21 Ca1 P1 C57 145.2(2)
Se1 Ca1 P1 C57 -101.08(19)
Si2 Ca1 P1 C57 -18.99(19)
Si1 Ca1 P1 C57 36.18(19)
N1 Ca1 P1 C51 -158.5(3)
O11 Ca1 P1 C51 70.6(3)
N41 Ca1 P1 C51 -64.1(3)
N21 Ca1 P1 C51 -22.0(3)
Se1 Ca1 P1 C51 91.7(3)
Si2 Ca1 P1 C51 173.8(3)
Si1 Ca1 P1 C51 -131.0(3)
N1 Ca1 P1 Se1 109.81(14)
O11 Ca1 P1 Se1 -21.13(15)
N41 Ca1 P1 Se1 -155.8(2)
N21 Ca1 P1 Se1 -113.77(11)
Si2 Ca1 P1 Se1 82.09(6)
Si1 Ca1 P1 Se1 137.25(5)
N41 P1 C51 C52 -87.4(4)
C57 P1 C51 C52 148.8(4)
Se1 P1 C51 C52 31.6(5)
Ca1 P1 C51 C52 -43.7(6)
N41 P1 C51 C56 88.5(5)
C57 P1 C51 C56 -35.3(5)
Se1 P1 C51 C56 -152.5(4)
Ca1 P1 C51 C56 132.2(4)
C56 C51 C52 C53 -0.9(8)
P1 C51 C52 C53 175.1(4)
C51 C52 C53 C54 0.6(9)
C52 C53 C54 C55 0.7(9)
C53 C54 C55 C56 -1.7(10)
C52 C51 C56 C55 -0.1(8)
P1 C51 C56 C55 -176.0(5)
C54 C55 C56 C51 1.4(9)
N41 P1 C57 C62 21.0(6)
C51 P1 C57 C62 144.4(5)
Se1 P1 C57 C62 -96.2(5)
Ca1 P1 C57 C62 -27.7(5)
N41 P1 C57 C58 -166.7(4)
C51 P1 C57 C58 -43.3(5)
Se1 P1 C57 C58 76.1(5)
Ca1 P1 C57 C58 144.6(4)
C62 C57 C58 C59 0.4(8)
P1 C57 C58 C59 -171.9(4)
C57 C58 C59 C60 -1.2(9)
C58 C59 C60 C61 1.2(10)
C59 C60 C61 C62 -0.4(12)
C58 C57 C62 C61 0.4(10)
P1 C57 C62 C61 172.8(6)
C60 C61 C62 C57 -0.4(12)

loop_
_platon_squeeze_void_nr
_platon_squeeze_void_average_x
_platon_squeeze_void_average_y
_platon_squeeze_void_average_z
_platon_squeeze_void_volume
_platon_squeeze_void_count_electrons
_platon_squeeze_void_content
1 -0.010 0.000 0.000 523 61 ' '
